data_1500009
loop_
_publ_author_name
'Raj Pal Sharma'
'Bal Krishan Vermani'
'Rajni Sharma'
'Ritu Bala'
'Dip Singh Gill'
'Juan M. Salas'
'Miguel Quir\'os'

_publ_contact_author_address
;
     Departamento de Qu\'imica Inorg\'anica
     Facultad de Ciencias
     Universidad de Granada
     18071 Granada
     SPAIN
;
_publ_contact_author_email mquiros@ugr.es
_publ_contact_author_fax 34-58-248526
_publ_contact_author_name 'Miguel Quir\'os'
_publ_contact_author_phone 34-58-240441
_publ_section_title
;
 Synthesis, spectroscopic characterization and
 X-ray structure determinations and packing of tetralkylammonium
 trans-diamminetetranitrocobaltate(III) complex salts where
 alkyl = methyl or ehtyl
;
_journal_name_full 'Journal of Molecular Structure'
_journal_page_first 222
_journal_page_last 227
_journal_paper_doi 10.1016/j.molstruc.2005.09.008
_journal_volume 784
_journal_year 2006
_chemical_formula_sum 'C8 H26 Co N7 O8'
_chemical_formula_weight 407.29
_chemical_name_systematic
; 
 ? 
;
_space_group_IT_number 14
_symmetry_cell_setting monoclinic
_symmetry_space_group_name_Hall '-P 2ybc'
_symmetry_space_group_name_H-M 'P 1 21/c 1'
_atom_sites_solution_hydrogens geom
_atom_sites_solution_primary direct
_atom_sites_solution_secondary difmap
_audit_creation_method SHELXL-97
_cell_angle_alpha 90.00
_cell_angle_beta 104.493(12)
_cell_angle_gamma 90.00
_cell_formula_units_Z 2
_cell_length_a 10.2635(18)
_cell_length_b 9.0480(15)
_cell_length_c 9.752(2)
_cell_measurement_reflns_used 39
_cell_measurement_temperature 293(2)
_cell_measurement_theta_max 12.42
_cell_measurement_theta_min 4.86
_cell_volume 876.8(3)
_computing_cell_refinement 'Siemens XSCANS'
_computing_data_collection 'Siemens XSCANS'
_computing_data_reduction 'Siemens SHELXTL'
_computing_structure_refinement 'SHELXL-97 (Sheldrick, 1997)'
_computing_structure_solution 'SHELXS-97 (Sheldrick, 1990)'
_diffrn_ambient_temperature 293(2)
_diffrn_measured_fraction_theta_full 0.998
_diffrn_measured_fraction_theta_max 0.998
_diffrn_measurement_device_type 'Siemens P4'
_diffrn_measurement_method '2\q/\w scans'
_diffrn_radiation_monochromator graphite
_diffrn_radiation_source 'fine-focus sealed tube'
_diffrn_radiation_type MoK\a
_diffrn_radiation_wavelength 0.71073
_diffrn_reflns_av_R_equivalents 0.0427
_diffrn_reflns_av_sigmaI/netI 0.0378
_diffrn_reflns_limit_h_max 14
_diffrn_reflns_limit_h_min -14
_diffrn_reflns_limit_k_max 1
_diffrn_reflns_limit_k_min -12
_diffrn_reflns_limit_l_max 13
_diffrn_reflns_limit_l_min -1
_diffrn_reflns_number 3303
_diffrn_reflns_theta_full 30.01
_diffrn_reflns_theta_max 30.01
_diffrn_reflns_theta_min 2.05
_diffrn_standards_decay_% 0
_diffrn_standards_interval_count 97
_diffrn_standards_number 3
_exptl_absorpt_coefficient_mu 1.030
_exptl_absorpt_correction_T_max 0.6460
_exptl_absorpt_correction_T_min 0.5437
_exptl_absorpt_correction_type psi-scan
_exptl_crystal_density_diffrn 1.543
_exptl_crystal_density_method 'not measured'
_exptl_crystal_F_000 428
_exptl_crystal_size_max 0.4
_exptl_crystal_size_mid 0.4
_exptl_crystal_size_min 0.2
_refine_diff_density_max 0.645
_refine_diff_density_min -0.414
_refine_diff_density_rms 0.070
_refine_ls_extinction_method none
_refine_ls_goodness_of_fit_ref 1.050
_refine_ls_hydrogen_treatment mixed
_refine_ls_matrix_type full
_refine_ls_number_parameters 111
_refine_ls_number_reflns 2560
_refine_ls_number_restraints 0
_refine_ls_restrained_S_all 1.050
_refine_ls_R_factor_all 0.0512
_refine_ls_R_factor_gt 0.0408
_refine_ls_shift/su_max 0.000
_refine_ls_shift/su_mean 0.000
_refine_ls_structure_factor_coef Fsqd
_refine_ls_weighting_details 'calc w=1/[\s^2^(Fo^2^)+(0.0600P)^2^+0.4500P] where P=(Fo^2^+2Fc^2^)/3'
_refine_ls_weighting_scheme calc
_refine_ls_wR_factor_gt 0.1096
_refine_ls_wR_factor_ref 0.1184
_reflns_number_gt 2095
_reflns_number_total 2560
_reflns_threshold_expression >2sigma(I)
_cod_data_source_file coinet.cif
_cod_data_source_block coinet
_cod_depositor_comments
;
The following automatic conversions were performed:

'_exptl_absorpt_correction_type' tag value 'psi-scans' was replaced
with 'psi-scan' value.

Automatic conversion script
Id: cif_fix_values 1646 2011-03-28 12:23:43Z adriana 
;
_cod_original_sg_symbol_H-M 'P 2(1)/c'
_cod_database_code 1500009

loop_
_symmetry_equiv_pos_as_xyz
'x, y, z'
'-x, y+1/2, -z+1/2'
'-x, -y, -z'
'x, -y-1/2, z-1/2'

loop_
_atom_site_label
_atom_site_type_symbol
_atom_site_fract_x
_atom_site_fract_y
_atom_site_fract_z
_atom_site_U_iso_or_equiv
_atom_site_adp_type
_atom_site_occupancy
_atom_site_symmetry_multiplicity
_atom_site_calc_flag
_atom_site_refinement_flags
Co Co 0.5000 0.5000 0.5000 0.02632(12) Uani 1 2 d S
N1M N 0.47195(19) 0.5487(2) 0.29980(19) 0.0395(4) Uani 1 1 d .
H1M H 0.3946 0.5973 0.2700 0.047 Uiso 1 1 d R
H2M H 0.4690 0.4657 0.2501 0.047 Uiso 1 1 d R
H3M H 0.5394 0.6050 0.2879 0.047 Uiso 1 1 d R
N1N N 0.32854(17) 0.5887(2) 0.5016(2) 0.0396(4) Uani 1 1 d .
O1N O 0.23534(17) 0.5883(3) 0.3945(2) 0.0661(6) Uani 1 1 d .
O2N O 0.3133(2) 0.6491(3) 0.6099(2) 0.0709(6) Uani 1 1 d .
N2N N 0.58491(18) 0.6924(2) 0.5508(2) 0.0384(4) Uani 1 1 d .
O3N O 0.6560(2) 0.7153(2) 0.6705(2) 0.0613(5) Uani 1 1 d .
O4N O 0.5646(3) 0.7943(2) 0.4650(2) 0.0774(7) Uani 1 1 d .
N1C N 0.0000 0.5000 0.0000 0.0330(4) Uani 1 2 d S
C1C C -0.0925(5) 0.6053(5) -0.0877(5) 0.0449(9) Uiso 0.50 1 d P
H11C H -0.1843 0.5742 -0.0945 0.054 Uiso 0.50 1 d PR
H12C H -0.0786 0.6059 -0.1825 0.054 Uiso 0.50 1 d PR
C2C C -0.0242(5) 0.3470(5) -0.0673(5) 0.0431(9) Uiso 0.50 1 d P
H21C H -0.0093 0.3507 -0.1616 0.052 Uiso 0.50 1 d PR
H22C H -0.1170 0.3184 -0.0763 0.052 Uiso 0.50 1 d PR
C5C C -0.0704(3) 0.7708(3) -0.0219(4) 0.0674(8) Uani 1 1 d .
H51C H 0.0012 0.7697 0.0630 0.081 Uiso 0.50 1 d PR
H52C H -0.1518 0.8041 -0.0002 0.081 Uiso 0.50 1 d PR
H53C H -0.0474 0.8365 -0.0896 0.081 Uiso 0.50 1 d PR
H54C H -0.1611 0.7532 -0.0162 0.081 Uiso 0.50 1 d PR
H55C H -0.0659 0.7645 -0.1189 0.081 Uiso 0.50 1 d PR
H56C H -0.0426 0.8675 0.0143 0.081 Uiso 0.50 1 d PR
C3C C 0.1504(5) 0.5398(6) 0.0137(5) 0.0426(9) Uiso 0.50 1 d P
H31C H 0.2086 0.4638 0.0666 0.051 Uiso 0.50 1 d PR
H32C H 0.1729 0.6335 0.0621 0.051 Uiso 0.50 1 d PR
C4C C -0.0091(5) 0.4934(5) 0.1522(5) 0.0447(10) Uiso 0.50 1 d P
H41C H 0.0145 0.5883 0.1980 0.054 Uiso 0.50 1 d PR
H42C H 0.0515 0.4189 0.2042 0.054 Uiso 0.50 1 d PR
C6C C 0.1684(5) 0.5489(4) -0.1466(5) 0.0971(16) Uani 1 1 d .
H61C H 0.1040 0.4851 -0.2070 0.116 Uiso 0.50 1 d PR
H62C H 0.2577 0.5185 -0.1479 0.116 Uiso 0.50 1 d PR
H63C H 0.1538 0.6488 -0.1799 0.116 Uiso 0.50 1 d PR
H64C H 0.1709 0.6400 -0.1962 0.116 Uiso 0.50 1 d PR
H65C H 0.2076 0.4716 -0.1906 0.116 Uiso 0.50 1 d PR
H66C H 0.2183 0.5596 -0.0498 0.116 Uiso 0.50 1 d PR

loop_
_atom_site_aniso_label
_atom_site_aniso_U_11
_atom_site_aniso_U_22
_atom_site_aniso_U_33
_atom_site_aniso_U_23
_atom_site_aniso_U_13
_atom_site_aniso_U_12
Co 0.02216(17) 0.02658(18) 0.02904(18) 0.00093(13) 0.00420(11) 0.00146(11)
N1M 0.0400(9) 0.0414(9) 0.0345(8) 0.0047(7) 0.0042(7) 0.0003(8)
N1N 0.0304(8) 0.0398(9) 0.0492(10) 0.0043(8) 0.0112(7) 0.0072(7)
O1N 0.0326(8) 0.0774(14) 0.0765(13) -0.0106(11) -0.0086(8) 0.0174(9)
O2N 0.0632(12) 0.0953(17) 0.0605(11) 0.0009(11) 0.0273(10) 0.0363(12)
N2N 0.0382(8) 0.0329(8) 0.0436(9) -0.0033(7) 0.0093(7) -0.0044(7)
O3N 0.0737(12) 0.0509(10) 0.0502(10) -0.0126(8) -0.0017(9) -0.0188(9)
O4N 0.1131(19) 0.0389(10) 0.0678(12) 0.0132(9) -0.0007(13) -0.0218(11)
N1C 0.0322(10) 0.0333(11) 0.0312(10) -0.0020(9) 0.0036(8) -0.0066(8)
C5C 0.0642(17) 0.0403(13) 0.100(2) 0.0121(15) 0.0258(16) 0.0109(12)
C6C 0.134(4) 0.0568(17) 0.140(4) 0.011(2) 0.109(3) 0.003(2)

loop_
_atom_type_symbol
_atom_type_description
_atom_type_scat_dispersion_real
_atom_type_scat_dispersion_imag
_atom_type_scat_source
C C 0.0033 0.0016 'International Tables Vol C Tables 4.2.6.8 and 6.1.1.4'
H H 0.0000 0.0000 'International Tables Vol C Tables 4.2.6.8 and 6.1.1.4'
N N 0.0061 0.0033 'International Tables Vol C Tables 4.2.6.8 and 6.1.1.4'
O O 0.0106 0.0060 'International Tables Vol C Tables 4.2.6.8 and 6.1.1.4'
Co Co 0.3494 0.9721 'International Tables Vol C Tables 4.2.6.8 and 6.1.1.4'

loop_
_geom_angle_atom_site_label_1
_geom_angle_atom_site_label_2
_geom_angle_atom_site_label_3
_geom_angle
_geom_angle_site_symmetry_1
_geom_angle_site_symmetry_3
N1N Co N1M 90.44(8) . .
N1N Co N2N 88.69(8) . .
N1M Co N2N 89.83(8) . .
O1N N1N O2N 119.5(2) . .
O1N N1N Co 120.49(17) . .
O2N N1N Co 120.01(16) . .
O4N N2N O3N 118.7(2) . .
O4N N2N Co 120.50(16) . .
O3N N2N Co 120.74(15) . .
C1C N1C C4C 114.2(3) . .
C1C N1C C2C 109.2(2) . .
C4C N1C C2C 110.1(3) . .
C1C N1C C3C 112.6(3) . .
C4C N1C C3C 103.2(3) . .
C2C N1C C3C 107.3(3) . .
N1C C1C C5C 111.4(3) . .
N1C C2C C5C 111.7(3) . 3_565
C2C C5C C1C 66.1(3) 3_565 .
N1C C3C C6C 106.2(3) . .
N1C C4C C6C 106.2(3) . 3_565
C3C C6C C4C 70.9(3) . 3_565

loop_
_geom_bond_atom_site_label_1
_geom_bond_atom_site_label_2
_geom_bond_distance
_geom_bond_site_symmetry_2
Co N1N 1.9379(17) .
Co N1M 1.9514(18) .
Co N2N 1.9546(18) .
N1N O1N 1.227(3) .
N1N O2N 1.233(3) .
N2N O4N 1.227(3) .
N2N O3N 1.230(3) .
N1C C1C 1.460(5) .
N1C C4C 1.511(5) .
N1C C2C 1.526(5) .
N1C C3C 1.558(5) .
C1C C5C 1.623(6) .
C2C C5C 1.553(5) 3_565
C5C C2C 1.553(5) 3_565
C3C C6C 1.622(6) .
C4C C6C 1.667(6) 3_565
C6C C4C 1.667(6) 3_565
